data_4066946
loop_
_publ_author_name
'Kuppuswamy, Subramaniam'
'Ghiviriga, Ion'
'Abboud, Khalil A.'
'Veige, Adam S.'

_publ_section_title
;
 Activation of an Aryl C&#x2212;H Bond Converts Chelating Diphenolate
 Ligands Bound to Zirconium into Trianionic Pincer Ligands: \s-Donor
 Ligand Effects versus Thermolysis
;
_journal_issue 24
_journal_name_full Organometallics
_journal_page_first 6711
_journal_paper_doi 10.1021/om100732d
_journal_volume 29
_journal_year 2010
_chemical_formula_sum 'C43 H44 N2 O2 Zr'
_chemical_formula_weight 712.02
_chemical_name_systematic
; 
 ? 
;
_space_group_IT_number 15
_symmetry_cell_setting monoclinic
_symmetry_space_group_name_Hall '-C 2yc'
_symmetry_space_group_name_H-M 'C 1 2/c 1'
_atom_sites_solution_hydrogens geom
_atom_sites_solution_primary direct
_atom_sites_solution_secondary difmap
_audit_creation_method SHELXL-97
_audit_update_record
;
2010-04-27 # Formatted by publCIF
;
_cell_angle_alpha 90.00
_cell_angle_beta 118.469(1)
_cell_angle_gamma 90.00
_cell_formula_units_Z 8
_cell_length_a 29.1174(9)
_cell_length_b 16.0255(5)
_cell_length_c 19.8750(6)
_cell_measurement_reflns_used 230
_cell_measurement_temperature 100(2)
_cell_measurement_theta_max 28.0
_cell_measurement_theta_min 2.0
_cell_volume 8152.6(4)
_computing_cell_refinement 'Bruker APEX2'
_computing_data_collection 'Bruker APEX2 (Bruker, 2008)'
_computing_data_reduction 'Bruker SAINT (Bruker, 2008)'
_computing_molecular_graphics 'Bruker SHELXTL'
_computing_publication_material 'Bruker SHELXTL'
_computing_structure_refinement 'Bruker SHELXTL'
_computing_structure_solution 'Bruker SHELXTL (Bruker, 2008)'
_diffrn_ambient_temperature 100(2)
_diffrn_measured_fraction_theta_full 1.000
_diffrn_measured_fraction_theta_max 1.000
_diffrn_measurement_device_type 'Bruker APEX-II CCD'
_diffrn_measurement_method '\w scans'
_diffrn_radiation_monochromator graphite
_diffrn_radiation_source 'fine-focus sealed tube'
_diffrn_radiation_type MoK\a
_diffrn_radiation_wavelength 0.71073
_diffrn_reflns_av_R_equivalents 0.0652
_diffrn_reflns_av_sigmaI/netI 0.0678
_diffrn_reflns_limit_h_max 37
_diffrn_reflns_limit_h_min -37
_diffrn_reflns_limit_k_max 17
_diffrn_reflns_limit_k_min -20
_diffrn_reflns_limit_l_max 25
_diffrn_reflns_limit_l_min -25
_diffrn_reflns_number 40404
_diffrn_reflns_theta_full 27.50
_diffrn_reflns_theta_max 27.50
_diffrn_reflns_theta_min 1.59
_exptl_absorpt_coefficient_mu 0.304
_exptl_absorpt_correction_T_max 0.9906
_exptl_absorpt_correction_T_min 0.9536
_exptl_absorpt_correction_type numerical
_exptl_absorpt_process_details 'based on measured indexed crystal faces, Bruker SHELXTL  v6.12 (Bruker 2007)'
_exptl_crystal_colour colourless
_exptl_crystal_density_diffrn 1.160
_exptl_crystal_density_method 'not measured'
_exptl_crystal_description cubes
_exptl_crystal_F_000 2976
_exptl_crystal_size_max 0.16
_exptl_crystal_size_mid 0.13
_exptl_crystal_size_min 0.03
_platon_squeeze_details
;
;
_refine_diff_density_max 0.406
_refine_diff_density_min -0.311
_refine_diff_density_rms 0.086
_refine_ls_extinction_method none
_refine_ls_goodness_of_fit_ref 1.109
_refine_ls_hydrogen_treatment mixed
_refine_ls_matrix_type full
_refine_ls_number_parameters 441
_refine_ls_number_reflns 9356
_refine_ls_number_restraints 0
_refine_ls_restrained_S_all 1.109
_refine_ls_R_factor_all 0.0718
_refine_ls_R_factor_gt 0.0455
_refine_ls_shift/su_max 0.001
_refine_ls_shift/su_mean 0.000
_refine_ls_structure_factor_coef Fsqd
_refine_ls_weighting_details 'calc w=1/[\s^2^(Fo^2^)+(0.0444P)^2^] where P=(Fo^2^+2Fc^2^)/3'
_refine_ls_weighting_scheme calc
_refine_ls_wR_factor_gt 0.1027
_refine_ls_wR_factor_ref 0.1091
_reflns_number_gt 6583
_reflns_number_total 9356
_reflns_threshold_expression I>2\s(I)
_cod_data_source_file om100732d_si_002.cif
_cod_data_source_block kuppu11
_cod_depositor_comments
;
The following automatic conversions were performed:

'_symmetry_cell_setting' value 'Monoclinic' changed to 'monoclinic'
according to /home/saulius/struct/CIF-dictionaries/cif_core.dic
dictionary named 'cif_core.dic' version 2.4.1 from 2010-06-29.

Automatic conversion script
Id: cif_fix_values 1715 2011-07-08 13:25:40Z adriana 
;
_cod_original_sg_symbol_H-M C2/c
_cod_database_code 4066946

loop_
_symmetry_equiv_pos_as_xyz
'x, y, z'
'-x, y, -z+1/2'
'x+1/2, y+1/2, z'
'-x+1/2, y+1/2, -z+1/2'
'-x, -y, -z'
'x, -y, z-1/2'
'-x+1/2, -y+1/2, -z'
'x+1/2, -y+1/2, z-1/2'

loop_
_atom_site_label
_atom_site_type_symbol
_atom_site_fract_x
_atom_site_fract_y
_atom_site_fract_z
_atom_site_U_iso_or_equiv
_atom_site_adp_type
_atom_site_occupancy
_atom_site_symmetry_multiplicity
_atom_site_calc_flag
_atom_site_refinement_flags
_atom_site_disorder_assembly
_atom_site_disorder_group
Zr1 Zr 0.738402(9) 0.599105(16) 0.798185(14) 0.01346(8) Uani 1 1 d . . .
O1 O 0.80337(6) 0.56233(11) 0.88959(9) 0.0155(4) Uani 1 1 d . A .
O2 O 0.66660(6) 0.57093(11) 0.71375(9) 0.0155(4) Uani 1 1 d . A .
N1 N 0.70255(8) 0.59739(14) 0.88488(12) 0.0162(5) Uani 1 1 d . A .
N2 N 0.77321(8) 0.63994(14) 0.72663(12) 0.0158(3) Uiso 0.753(16) 1 d P A 1
C39' C 0.77321(8) 0.63994(14) 0.72663(12) 0.0158(3) Uiso 0.247(16) 1 d P A 2
C1 C 0.83435(10) 0.50313(16) 0.93857(14) 0.0153(6) Uani 1 1 d . . .
C2 C 0.8885(1) 0.51951(17) 0.98607(15) 0.0186(6) Uani 1 1 d . A .
C3 C 0.91816(11) 0.45550(18) 1.03558(15) 0.0233(6) Uani 1 1 d . . .
H3A H 0.9545 0.4644 1.0675 0.028 Uiso 1 1 calc R A .
C4 C 0.89693(11) 0.37971(18) 1.04018(15) 0.0231(6) Uani 1 1 d . A .
H4A H 0.9185 0.3375 1.0741 0.028 Uiso 1 1 calc R . .
C5 C 0.84390(11) 0.36624(18) 0.99473(15) 0.0216(6) Uani 1 1 d . . .
H5A H 0.8290 0.3148 0.9985 0.026 Uiso 1 1 calc R A .
C6 C 0.81188(10) 0.42702(17) 0.94344(14) 0.0164(6) Uani 1 1 d . A .
C7 C 0.75483(10) 0.41213(16) 0.89913(15) 0.0171(6) Uani 1 1 d . . .
C8 C 0.72832(11) 0.38275(16) 0.93728(15) 0.0204(6) Uani 1 1 d . A .
H8A H 0.7472 0.3721 0.9907 0.024 Uiso 1 1 calc R . .
C9 C 0.67494(11) 0.36894(17) 0.89834(16) 0.0231(6) Uani 1 1 d . . .
H9A H 0.6577 0.3486 0.9253 0.028 Uiso 1 1 calc R A .
C10 C 0.64658(11) 0.38432(16) 0.82108(16) 0.0204(6) Uani 1 1 d . A .
H10A H 0.6099 0.3750 0.7952 0.025 Uiso 1 1 calc R . .
C11 C 0.6714(1) 0.41369(15) 0.78031(14) 0.0159(6) Uani 1 1 d . . .
C12 C 0.72532(10) 0.42582(17) 0.81967(15) 0.0170(6) Uani 1 1 d . A .
H12 H 0.7411(9) 0.4381(16) 0.7941(14) 0.007(6) Uiso 1 1 d . . .
C13 C 0.63889(10) 0.42989(17) 0.69693(15) 0.0168(6) Uani 1 1 d . A .
C14 C 0.60724(10) 0.36552(17) 0.64969(16) 0.0203(6) Uani 1 1 d . . .
H14A H 0.6091 0.3114 0.6705 0.024 Uiso 1 1 calc R A .
C15 C 0.57351(10) 0.38014(17) 0.57359(16) 0.0209(6) Uani 1 1 d . A .
H15A H 0.5518 0.3366 0.5419 0.025 Uiso 1 1 calc R . .
C16 C 0.57141(10) 0.45857(18) 0.54357(15) 0.0206(6) Uani 1 1 d . . .
H16A H 0.5477 0.4680 0.4911 0.025 Uiso 1 1 calc R A .
C17 C 0.60297(10) 0.52498(16) 0.58745(15) 0.0160(6) Uani 1 1 d . A .
C18 C 0.63668(9) 0.50939(16) 0.66589(15) 0.0150(5) Uani 1 1 d . . .
C19 C 0.91288(10) 0.60358(18) 0.98290(15) 0.0208(6) Uani 1 1 d . . .
C20 C 0.88498(11) 0.67633(18) 0.99891(16) 0.0253(7) Uani 1 1 d . A .
H20A H 0.8489 0.6800 0.9576 0.038 Uiso 1 1 calc R . .
H20B H 0.9033 0.7286 1.0017 0.038 Uiso 1 1 calc R . .
H20C H 0.8850 0.6667 1.0476 0.038 Uiso 1 1 calc R . .
C21 C 0.97098(11) 0.6080(2) 1.04381(17) 0.0329(7) Uani 1 1 d . A .
H21A H 0.9741 0.6014 1.0948 0.049 Uiso 1 1 calc R . .
H21B H 0.9854 0.6621 1.0405 0.049 Uiso 1 1 calc R . .
H21C H 0.9903 0.5632 1.0347 0.049 Uiso 1 1 calc R . .
C22 C 0.91000(11) 0.61408(19) 0.90396(16) 0.0258(7) Uani 1 1 d . A .
H22A H 0.8733 0.6165 0.8643 0.039 Uiso 1 1 calc R . .
H22B H 0.9271 0.5666 0.8941 0.039 Uiso 1 1 calc R . .
H22C H 0.9277 0.6658 0.9032 0.039 Uiso 1 1 calc R . .
C23 C 0.59936(10) 0.61121(17) 0.55101(15) 0.0193(6) Uani 1 1 d . . .
C24 C 0.57493(11) 0.67391(18) 0.58281(16) 0.0240(6) Uani 1 1 d . A .
H24A H 0.5962 0.6770 0.6386 0.036 Uiso 1 1 calc R . .
H24B H 0.5395 0.6558 0.5697 0.036 Uiso 1 1 calc R . .
H24C H 0.5735 0.7290 0.5605 0.036 Uiso 1 1 calc R . .
C25 C 0.65405(10) 0.64140(18) 0.56804(16) 0.0232(6) Uani 1 1 d . A .
H25A H 0.6715 0.5976 0.5542 0.035 Uiso 1 1 calc R . .
H25B H 0.6747 0.6541 0.6227 0.035 Uiso 1 1 calc R . .
H25C H 0.6507 0.6918 0.5381 0.035 Uiso 1 1 calc R . .
C26 C 0.56539(10) 0.60877(19) 0.46315(15) 0.0242(6) Uani 1 1 d . A .
H26A H 0.5805 0.5692 0.4415 0.036 Uiso 1 1 calc R . .
H26B H 0.5643 0.6645 0.4421 0.036 Uiso 1 1 calc R . .
H26C H 0.5299 0.5911 0.4501 0.036 Uiso 1 1 calc R . .
C27 C 0.74378(11) 0.74004(18) 0.82929(17) 0.0201(6) Uani 1 1 d . A .
H27A H 0.7580(9) 0.7389(15) 0.8845(14) 0.010(6) Uiso 1 1 d . . .
H27B H 0.7694(11) 0.7649(18) 0.8199(15) 0.028(8) Uiso 1 1 d . . .
C28 C 0.6935(1) 0.78518(16) 0.79050(14) 0.0169(6) Uani 1 1 d . . .
C29 C 0.66149(10) 0.79713(17) 0.82485(15) 0.0195(6) Uani 1 1 d . A .
H29A H 0.6723 0.7752 0.8746 0.023 Uiso 1 1 calc R . .
C30 C 0.61457(10) 0.84002(18) 0.78807(17) 0.0252(7) Uani 1 1 d . . .
H30A H 0.5938 0.8472 0.8127 0.030 Uiso 1 1 calc R A .
C31 C 0.59786(11) 0.87252(19) 0.71545(17) 0.0289(7) Uani 1 1 d . A .
H31A H 0.5657 0.9020 0.6903 0.035 Uiso 1 1 calc R . .
C32 C 0.62829(11) 0.86170(18) 0.67986(16) 0.0267(7) Uani 1 1 d . . .
H32A H 0.6172 0.8842 0.6303 0.032 Uiso 1 1 calc R A .
C33 C 0.67511(11) 0.81802(17) 0.71644(15) 0.0204(6) Uani 1 1 d . A .
H33A H 0.6952 0.8101 0.6908 0.024 Uiso 1 1 calc R . .
C34 C 0.73469(10) 0.60568(16) 0.96089(14) 0.0175(6) Uani 1 1 d . . .
H34A H 0.7713 0.6085 0.9788 0.021 Uiso 1 1 calc R A .
C35 C 0.71660(11) 0.61021(17) 1.01354(16) 0.0225(6) Uani 1 1 d . A .
H35A H 0.7404 0.6160 1.0665 0.027 Uiso 1 1 calc R . .
C36 C 0.66343(11) 0.60621(18) 0.98833(16) 0.0255(6) Uani 1 1 d . . .
H36A H 0.6501 0.6100 1.0235 0.031 Uiso 1 1 calc R A .
C37 C 0.63025(11) 0.59665(19) 0.91106(17) 0.0265(7) Uani 1 1 d . A .
H37A H 0.5936 0.5928 0.8921 0.032 Uiso 1 1 calc R . .
C38 C 0.65119(10) 0.59267(17) 0.86131(15) 0.0206(6) Uani 1 1 d . . .
H38A H 0.6280 0.5863 0.8081 0.025 Uiso 1 1 calc R A .
C39 C 0.77458(9) 0.55684(16) 0.72587(13) 0.0158(3) Uiso 0.753(16) 1 d P A 1
N2' N 0.77458(9) 0.55684(16) 0.72587(13) 0.0158(3) Uiso 0.247(16) 1 d P A 2
C40 C 0.79809(10) 0.51668(18) 0.68819(15) 0.0210(6) Uani 1 1 d . . .
H40A H 0.7989 0.4575 0.6866 0.025 Uiso 1 1 calc R A 1
C41 C 0.8202(1) 0.56351(19) 0.65318(15) 0.0226(6) Uani 1 1 d . A .
H41A H 0.8365 0.5366 0.6275 0.027 Uiso 1 1 calc R . .
C42 C 0.81875(10) 0.65000(18) 0.65519(15) 0.0226(6) Uani 1 1 d . . .
H42A H 0.8343 0.6825 0.6314 0.027 Uiso 1 1 calc R A .
C43 C 0.79467(10) 0.68797(17) 0.69193(14) 0.0185(6) Uani 1 1 d . A .
H43A H 0.7929 0.7471 0.6932 0.022 Uiso 1 1 calc R B 1

loop_
_atom_site_aniso_label
_atom_site_aniso_U_11
_atom_site_aniso_U_22
_atom_site_aniso_U_33
_atom_site_aniso_U_23
_atom_site_aniso_U_13
_atom_site_aniso_U_12
Zr1 0.01251(12) 0.01349(14) 0.01327(13) -0.00065(11) 0.00523(10) -0.00005(11)
O1 0.0145(9) 0.015(1) 0.0153(9) 0.0000(7) 0.0059(8) 0.0011(8)
O2 0.0136(9) 0.0167(10) 0.0132(9) -0.0025(7) 0.0040(7) -0.0016(8)
N1 0.0151(10) 0.0139(11) 0.0183(11) 0.0001(9) 0.0069(9) -0.002(1)
C1 0.0164(13) 0.0173(15) 0.0123(13) 0.0012(11) 0.0070(11) 0.0041(11)
C2 0.0191(14) 0.0218(15) 0.0146(13) -0.0009(11) 0.0078(11) 0.0029(12)
C3 0.0187(14) 0.0290(17) 0.0181(15) -0.0009(12) 0.0053(12) 0.0023(13)
C4 0.0260(15) 0.0228(17) 0.0180(15) 0.0081(12) 0.0084(12) 0.0096(13)
C5 0.0302(16) 0.0181(15) 0.0197(15) 0.0031(12) 0.0144(13) 0.0046(13)
C6 0.0199(13) 0.0193(14) 0.0104(13) -0.0003(10) 0.0075(11) 0.0016(11)
C7 0.0229(14) 0.0101(14) 0.0191(14) 0.0000(11) 0.0107(12) 0.0009(11)
C8 0.0275(15) 0.0181(16) 0.0168(14) 0.0000(11) 0.0116(12) 0.0004(12)
C9 0.0297(15) 0.0200(15) 0.0265(16) 0.0004(12) 0.0190(14) -0.0024(13)
C10 0.0206(14) 0.0176(16) 0.0248(15) -0.0013(11) 0.0122(12) -0.0022(12)
C11 0.0207(13) 0.0098(14) 0.0172(13) -0.0011(10) 0.0090(11) 0.0004(11)
C12 0.0226(14) 0.0137(14) 0.0192(14) -0.0013(11) 0.0137(13) -0.0024(11)
C13 0.0141(13) 0.0180(14) 0.0196(14) -0.0019(11) 0.0092(11) 0.0005(11)
C14 0.0162(13) 0.0163(15) 0.0283(16) -0.0015(12) 0.0105(12) -0.0012(12)
C15 0.0175(14) 0.0190(16) 0.0259(15) -0.0102(12) 0.0100(12) -0.0060(12)
C16 0.0136(13) 0.0265(17) 0.0191(14) -0.0021(12) 0.0058(11) 0.0018(12)
C17 0.0144(13) 0.0169(15) 0.0189(14) -0.0028(11) 0.0096(11) -0.0016(11)
C18 0.0119(12) 0.0156(14) 0.0197(14) -0.0031(11) 0.0093(11) -0.0004(11)
C19 0.0143(12) 0.0245(16) 0.0186(14) -0.0005(12) 0.0039(11) -0.0014(13)
C20 0.0234(15) 0.0215(16) 0.0260(16) -0.0020(12) 0.0077(13) -0.0021(13)
C21 0.0200(15) 0.036(2) 0.0312(17) 0.0020(15) 0.0031(13) -0.0023(14)
C22 0.0197(14) 0.0330(19) 0.0252(16) 0.0017(13) 0.0110(13) -0.0030(13)
C23 0.0156(13) 0.0237(16) 0.0169(13) -0.0001(11) 0.0063(11) -0.0016(12)
C24 0.0253(15) 0.0198(16) 0.0216(15) -0.0005(12) 0.0068(13) 0.0019(13)
C25 0.0212(14) 0.0252(17) 0.0198(15) 0.0063(12) 0.0070(12) -0.0022(13)
C26 0.0222(14) 0.0297(17) 0.0166(14) 0.0013(12) 0.0060(12) -0.0016(13)
C27 0.0200(14) 0.0196(16) 0.0219(16) -0.0018(12) 0.0110(13) -0.0015(12)
C28 0.0176(13) 0.0124(14) 0.0190(14) -0.0035(11) 0.0073(11) -0.0038(11)
C29 0.0221(14) 0.0154(14) 0.0188(14) 0.0000(11) 0.0080(12) -0.0021(12)
C30 0.0182(14) 0.0282(17) 0.0312(17) -0.0021(13) 0.0134(13) -0.0001(13)
C31 0.0161(14) 0.0269(17) 0.0321(18) -0.0027(13) 0.0021(13) 0.0023(13)
C32 0.0316(16) 0.0185(16) 0.0179(15) -0.0006(12) 0.0019(13) -0.0046(13)
C33 0.0290(15) 0.0151(15) 0.0184(14) -0.0046(11) 0.0124(12) -0.0059(12)
C34 0.0177(13) 0.0167(14) 0.0180(13) -0.0016(11) 0.0084(11) -0.0007(12)
C35 0.0295(15) 0.0192(16) 0.0183(14) -0.0011(12) 0.0111(12) 0.0016(13)
C36 0.0335(16) 0.0256(17) 0.0261(16) -0.0041(13) 0.0213(14) -0.0035(14)
C37 0.0190(14) 0.0296(17) 0.0351(17) -0.0044(14) 0.0163(13) -0.0045(14)
C38 0.0196(13) 0.0209(16) 0.0188(14) -0.0045(12) 0.0071(11) -0.0011(13)
C40 0.0247(15) 0.0160(15) 0.0178(14) 0.0000(11) 0.0066(12) 0.0031(12)
C41 0.0236(15) 0.0268(17) 0.0201(15) 0.0002(12) 0.0126(13) 0.0059(13)
C42 0.0220(14) 0.0259(17) 0.0224(15) 0.0011(12) 0.0126(13) -0.0029(13)
C43 0.0186(13) 0.0160(15) 0.0217(14) -0.0002(11) 0.0102(12) -0.0014(12)

loop_
_atom_type_symbol
_atom_type_description
_atom_type_scat_dispersion_real
_atom_type_scat_dispersion_imag
_atom_type_scat_source
C C 0.0033 0.0016 'International Tables Vol C Tables 4.2.6.8 and 6.1.1.4'
H H 0.0000 0.0000 'International Tables Vol C Tables 4.2.6.8 and 6.1.1.4'
N N 0.0061 0.0033 'International Tables Vol C Tables 4.2.6.8 and 6.1.1.4'
O O 0.0106 0.0060 'International Tables Vol C Tables 4.2.6.8 and 6.1.1.4'
Zr Zr -2.9673 0.5597 'International Tables Vol C Tables 4.2.6.8 and 6.1.1.4'

loop_
_geom_angle_atom_site_label_1
_geom_angle_atom_site_label_2
_geom_angle_atom_site_label_3
_geom_angle
O1 Zr1 O2 148.64(7)
O1 Zr1 N2 98.50(7)
O2 Zr1 N2 98.23(7)
O1 Zr1 C39 87.90(8)
O2 Zr1 C39 90.94(8)
N2 Zr1 C39 34.78(8)
O1 Zr1 C27 97.52(9)
O2 Zr1 C27 110.55(9)
N2 Zr1 C27 83.67(9)
C39 Zr1 C27 117.93(10)
O1 Zr1 N1 83.72(7)
O2 Zr1 N1 87.80(7)
N2 Zr1 N1 163.18(8)
C39 Zr1 N1 161.60(8)
C27 Zr1 N1 79.51(9)
C1 O1 Zr1 152.22(17)
C18 O2 Zr1 144.24(16)
C38 N1 C34 117.3(2)
C38 N1 Zr1 122.97(17)
C34 N1 Zr1 119.62(16)
C39 N2 C43 122.3(2)
C39 N2 Zr1 74.68(14)
C43 N2 Zr1 162.63(19)
O1 C1 C6 119.0(2)
O1 C1 C2 119.8(2)
C6 C1 C2 121.2(2)
C3 C2 C1 116.6(3)
C3 C2 C19 121.9(2)
C1 C2 C19 121.4(2)
C4 C3 C2 123.0(3)
C4 C3 H3A 118.5
C2 C3 H3A 118.5
C5 C4 C3 119.2(3)
C5 C4 H4A 120.4
C3 C4 H4A 120.4
C4 C5 C6 121.1(3)
C4 C5 H5A 119.5
C6 C5 H5A 119.5
C5 C6 C1 118.9(2)
C5 C6 C7 119.4(2)
C1 C6 C7 121.6(2)
C8 C7 C12 117.5(2)
C8 C7 C6 119.0(2)
C12 C7 C6 123.5(2)
C9 C8 C7 120.9(3)
C9 C8 H8A 119.5
C7 C8 H8A 119.5
C10 C9 C8 120.8(3)
C10 C9 H9A 119.6
C8 C9 H9A 119.6
C9 C10 C11 120.4(2)
C9 C10 H10A 119.8
C11 C10 H10A 119.8
C12 C11 C10 118.4(2)
C12 C11 C13 123.3(2)
C10 C11 C13 118.3(2)
C11 C12 C7 121.9(2)
C11 C12 H12 118.7(16)
C7 C12 H12 119.2(16)
C14 C13 C18 119.7(2)
C14 C13 C11 118.9(2)
C18 C13 C11 121.3(2)
C15 C14 C13 120.5(3)
C15 C14 H14A 119.8
C13 C14 H14A 119.8
C14 C15 C16 119.5(2)
C14 C15 H15A 120.3
C16 C15 H15A 120.3
C15 C16 C17 122.7(3)
C15 C16 H16A 118.6
C17 C16 H16A 118.6
C16 C17 C18 117.1(2)
C16 C17 C23 120.7(2)
C18 C17 C23 122.2(2)
O2 C18 C13 118.1(2)
O2 C18 C17 121.4(2)
C13 C18 C17 120.5(2)
C2 C19 C20 110.8(2)
C2 C19 C22 109.6(2)
C20 C19 C22 110.5(2)
C2 C19 C21 111.3(2)
C20 C19 C21 107.0(2)
C22 C19 C21 107.5(2)
C19 C20 H20A 109.5
C19 C20 H20B 109.5
H20A C20 H20B 109.5
C19 C20 H20C 109.5
H20A C20 H20C 109.5
H20B C20 H20C 109.5
C19 C21 H21A 109.5
C19 C21 H21B 109.5
H21A C21 H21B 109.5
C19 C21 H21C 109.5
H21A C21 H21C 109.5
H21B C21 H21C 109.5
C19 C22 H22A 109.5
C19 C22 H22B 109.5
H22A C22 H22B 109.5
C19 C22 H22C 109.5
H22A C22 H22C 109.5
H22B C22 H22C 109.5
C24 C23 C25 109.8(2)
C24 C23 C17 109.6(2)
C25 C23 C17 110.3(2)
C24 C23 C26 108.1(2)
C25 C23 C26 107.1(2)
C17 C23 C26 111.9(2)
C23 C24 H24A 109.5
C23 C24 H24B 109.5
H24A C24 H24B 109.5
C23 C24 H24C 109.5
H24A C24 H24C 109.5
H24B C24 H24C 109.5
C23 C25 H25A 109.5
C23 C25 H25B 109.5
H25A C25 H25B 109.5
C23 C25 H25C 109.5
H25A C25 H25C 109.5
H25B C25 H25C 109.5
C23 C26 H26A 109.5
C23 C26 H26B 109.5
H26A C26 H26B 109.5
C23 C26 H26C 109.5
H26A C26 H26C 109.5
H26B C26 H26C 109.5
C28 C27 Zr1 114.32(18)
C28 C27 H27A 112.4(14)
Zr1 C27 H27A 102.7(15)
C28 C27 H27B 111.9(17)
Zr1 C27 H27B 108.5(18)
H27A C27 H27B 106(2)
C29 C28 C33 116.6(2)
C29 C28 C27 122.3(2)
C33 C28 C27 121.1(2)
C30 C29 C28 121.7(3)
C30 C29 H29A 119.1
C28 C29 H29A 119.1
C31 C30 C29 120.3(3)
C31 C30 H30A 119.9
C29 C30 H30A 119.9
C32 C31 C30 119.5(3)
C32 C31 H31A 120.2
C30 C31 H31A 120.2
C31 C32 C33 120.2(3)
C31 C32 H32A 119.9
C33 C32 H32A 119.9
C32 C33 C28 121.7(3)
C32 C33 H33A 119.2
C28 C33 H33A 119.2
N1 C34 C35 122.8(2)
N1 C34 H34A 118.6
C35 C34 H34A 118.6
C34 C35 C36 119.3(3)
C34 C35 H35A 120.4
C36 C35 H35A 120.4
C37 C36 C35 118.5(3)
C37 C36 H36A 120.7
C35 C36 H36A 120.7
C36 C37 C38 119.1(3)
C36 C37 H37A 120.5
C38 C37 H37A 120.5
N1 C38 C37 123.0(2)
N1 C38 H38A 118.5
C37 C38 H38A 118.5
N2 C39 C40 119.6(2)
N2 C39 Zr1 70.54(14)
C40 C39 Zr1 169.4(2)
C41 C40 C39 119.3(3)
C41 C40 H40A 120.3
C39 C40 H40A 120.3
C40 C41 C42 120.2(3)
C40 C41 H41A 119.9
C42 C41 H41A 119.9
C43 C42 C41 119.2(3)
C43 C42 H42A 120.4
C41 C42 H42A 120.4
N2 C43 C42 119.4(3)
N2 C43 H43A 120.3
C42 C43 H43A 120.3

loop_
_geom_bond_atom_site_label_1
_geom_bond_atom_site_label_2
_geom_bond_distance
Zr1 O1 1.9874(17)
Zr1 O2 2.0115(16)
Zr1 N2 2.203(2)
Zr1 C39 2.253(2)
Zr1 C27 2.327(3)
Zr1 N1 2.403(2)
O1 C1 1.351(3)
O2 C18 1.359(3)
N1 C38 1.339(3)
N1 C34 1.352(3)
N2 C39 1.333(3)
N2 C43 1.367(3)
C1 C6 1.409(4)
C1 C2 1.424(4)
C2 C3 1.399(4)
C2 C19 1.538(4)
C3 C4 1.385(4)
C3 H3A 0.9500
C4 C5 1.385(4)
C4 H4A 0.9500
C5 C6 1.397(4)
C5 H5A 0.9500
C6 C7 1.482(4)
C7 C8 1.397(4)
C7 C12 1.410(4)
C8 C9 1.384(4)
C8 H8A 0.9500
C9 C10 1.375(4)
C9 H9A 0.9500
C10 C11 1.399(4)
C10 H10A 0.9500
C11 C12 1.394(4)
C11 C13 1.488(4)
C12 H12 0.86(2)
C13 C14 1.403(4)
C13 C18 1.404(4)
C14 C15 1.375(4)
C14 H14A 0.9500
C15 C16 1.380(4)
C15 H15A 0.9500
C16 C17 1.405(4)
C16 H16A 0.9500
C17 C18 1.413(4)
C17 C23 1.540(4)
C19 C20 1.539(4)
C19 C22 1.540(4)
C19 C21 1.543(4)
C20 H20A 0.9800
C20 H20B 0.9800
C20 H20C 0.9800
C21 H21A 0.9800
C21 H21B 0.9800
C21 H21C 0.9800
C22 H22A 0.9800
C22 H22B 0.9800
C22 H22C 0.9800
C23 C24 1.531(4)
C23 C25 1.540(4)
C23 C26 1.544(4)
C24 H24A 0.9800
C24 H24B 0.9800
C24 H24C 0.9800
C25 H25A 0.9800
C25 H25B 0.9800
C25 H25C 0.9800
C26 H26A 0.9800
C26 H26B 0.9800
C26 H26C 0.9800
C27 C28 1.478(4)
C27 H27A 0.97(2)
C27 H27B 0.94(3)
C28 C29 1.406(4)
C28 C33 1.407(4)
C29 C30 1.386(4)
C29 H29A 0.9500
C30 C31 1.386(4)
C30 H30A 0.9500
C31 C32 1.383(4)
C31 H31A 0.9500
C32 C33 1.390(4)
C32 H32A 0.9500
C33 H33A 0.9500
C34 C35 1.380(4)
C34 H34A 0.9500
C35 C36 1.383(4)
C35 H35A 0.9500
C36 C37 1.379(4)
C36 H36A 0.9500
C37 C38 1.389(4)
C37 H37A 0.9500
C38 H38A 0.9500
C39 C40 1.390(3)
C40 C41 1.374(4)
C40 H40A 0.9500
C41 C42 1.388(4)
C41 H41A 0.9500
C42 C43 1.372(4)
C42 H42A 0.9500
C43 H43A 0.9500

loop_
_platon_squeeze_void_nr
_platon_squeeze_void_average_x
_platon_squeeze_void_average_y
_platon_squeeze_void_average_z
_platon_squeeze_void_volume
_platon_squeeze_void_count_electrons
_platon_squeeze_void_content
1 0.000 0.057 0.250 350 91 ' '
2 0.000 -0.079 0.750 350 91 ' '
3 0.500 -0.046 0.250 350 91 ' '
4 0.500 -0.002 0.750 350 91 ' '
